data_7718542
loop_
_publ_author_name
'Pattathil, Vignesh'
'Pranckevicius, Conor'

_publ_section_title
;
 C&#xe001;O and C&#xe001;S bond activation by an annulated
 1,4,2-diazaborole.
;
_journal_issue 20
_journal_name_full 'Dalton transactions (Cambridge, England : 2003)'
_journal_page_first 8169
_journal_page_last 8173
_journal_paper_doi 10.1039/d5dt00642b
_journal_volume 54
_journal_year 2025
_chemical_formula_sum 'C58 H65 B2 N9 S3'
_chemical_formula_weight 1005.99
_space_group_crystal_system triclinic
_space_group_IT_number 2
_space_group_name_Hall '-P 1'
_space_group_name_H-M_alt 'P -1'
_atom_sites_solution_hydrogens geom
_audit_creation_method
;FinalCif 2024.9-0 by Daniel Kratzert, Freiburg 2025, 
https://dkratzert.de/finalcif.html
;
_audit_update_record
;
2025-03-13 deposited with the CCDC.	2025-04-16 downloaded from the CCDC.
;
_cell_angle_alpha 102.707(2)
_cell_angle_beta 90.477(2)
_cell_angle_gamma 99.590(2)
_cell_formula_units_Z 2
_cell_length_a 10.7986(6)
_cell_length_b 11.9758(6)
_cell_length_c 21.0996(11)
_cell_measurement_reflns_used 9855
_cell_measurement_temperature 100.14999999999998
_cell_measurement_theta_max 25.3385
_cell_measurement_theta_min 2.3727
_cell_measurement_wavelength 0.71073
_cell_volume 2621.7(2)
_computing_cell_refinement 'SAINT V8.40B (Bruker AXS LLC, 2019)'
_computing_data_collection 'Bruker Instrument Service v8.5.0.27 Release'
_computing_data_reduction 'SAINT V8.40B (Bruker AXS LLC, 2019)'
_computing_molecular_graphics 'shelXle (C.B. Huebschle, rev 1503)'
_computing_structure_refinement 'SHELXL-2019/2 (Sheldrick, 2019)'
_computing_structure_solution 'XT, VERSION 2018/2'
_diffrn_ambient_temperature 100(2)
_diffrn_detector_area_resol_mean 7.391
_diffrn_measured_fraction_theta_full 0.998
_diffrn_measured_fraction_theta_max 0.998
_diffrn_measurement_details
;<Phi   scan: start=   0.0; len= 180.0; end= 180.0 at [Counterclockwise Eulerian 
angles: dx= 51.88 mm theta=   0.000 deg omega=   0.000 deg chi=  54.745 deg] 
		measure for 20.0 seconds; frame angle 1.00 degrees, wavelength=0.71076>
<Omega scan: start= 190.9; len= 182.0; end= 372.9 at [Counterclockwise Eulerian 
angles: dx= 51.88 mm theta=   5.944 deg phi=   0.000 deg chi=  54.745 deg] 
		measure for 180.0 seconds; frame angle 1.00 degrees, wavelength=0.71076>
<Omega scan: start= 187.9; len= 180.0; end= 367.9 at [Counterclockwise Eulerian 
angles: dx= 51.88 mm theta=   3.962 deg phi= 216.000 deg chi=  54.745 deg] 
		measure for 180.0 seconds; frame angle 1.00 degrees, wavelength=0.71076>
<Omega scan: start= 187.9; len= 180.0; end= 367.9 at [Counterclockwise Eulerian 
angles: dx= 51.88 mm theta=   3.962 deg phi= 288.000 deg chi=  54.745 deg] 
		measure for 180.0 seconds; frame angle 1.00 degrees, wavelength=0.71076>
<Omega scan: start= 187.9; len= 180.0; end= 367.9 at [Counterclockwise Eulerian 
angles: dx= 51.88 mm theta=   3.962 deg phi=  72.000 deg chi=  54.745 deg] 
		measure for 180.0 seconds; frame angle 1.00 degrees, wavelength=0.71076>
<Omega scan: start= 187.9; len= 180.0; end= 367.9 at [Counterclockwise Eulerian 
angles: dx= 51.88 mm theta=   3.962 deg phi= 144.000 deg chi=  54.745 deg] 
		measure for 180.0 seconds; frame angle 1.00 degrees, wavelength=0.71076>
;
_diffrn_measurement_device_type 'Bruker APEX-II CCD'
_diffrn_measurement_method '\f and \w scans'
_diffrn_radiation_type MoK\a
_diffrn_radiation_wavelength 0.71073
_diffrn_reflns_av_R_equivalents 0.0934
_diffrn_reflns_av_unetI/netI 0.0949
_diffrn_reflns_Laue_measured_fraction_full 0.998
_diffrn_reflns_Laue_measured_fraction_max 0.998
_diffrn_reflns_limit_h_max 12
_diffrn_reflns_limit_h_min -13
_diffrn_reflns_limit_k_max 14
_diffrn_reflns_limit_k_min -14
_diffrn_reflns_limit_l_max 25
_diffrn_reflns_limit_l_min -25
_diffrn_reflns_number 53787
_diffrn_reflns_point_group_measured_fraction_full 0.998
_diffrn_reflns_point_group_measured_fraction_max 0.998
_diffrn_reflns_reduction_process narrow-frame
_diffrn_reflns_theta_full 25.242
_diffrn_reflns_theta_max 25.352
_diffrn_reflns_theta_min 2.342
_diffrn_source_current 20.0
_diffrn_source_target Mo
_diffrn_source_voltage 50.0
_exptl_absorpt_coefficient_mu 0.19
_exptl_absorpt_correction_T_max 0.987
_exptl_absorpt_correction_T_min 0.967
_exptl_absorpt_correction_type multi-scan
_exptl_absorpt_process_details
;Krause, L., Herbst-Irmer, R., Sheldrick, G. M., Stalke, D. (2015).
"Comparison of silver and molybdenum microfocus X-ray sources for single-crystal
 structure determination"
J. Appl. Cryst. 48, 3-10.
doi:10.1107/S1600576714022985
;
_exptl_crystal_colour brown
_exptl_crystal_density_diffrn 1.274
_exptl_crystal_description block
_exptl_crystal_F_000 1068
_exptl_crystal_size_max 0.18
_exptl_crystal_size_mid 0.15
_exptl_crystal_size_min 0.07
_refine_diff_density_max 0.421
_refine_diff_density_min -0.451
_refine_diff_density_rms 0.075
_refine_ls_extinction_coef 0.0030(4)
_refine_ls_extinction_expression Fc^*^=kFc[1+0.001xFc^2^\l^3^/sin(2\q)]^-1/4^
_refine_ls_extinction_method 'SHELXL-2019/2 (Sheldrick 2019)'
_refine_ls_goodness_of_fit_ref 1.089
_refine_ls_hydrogen_treatment constr
_refine_ls_matrix_type full
_refine_ls_number_parameters 662
_refine_ls_number_reflns 9585
_refine_ls_number_restraints 483
_refine_ls_restrained_S_all 1.061
_refine_ls_R_factor_all 0.1428
_refine_ls_R_factor_gt 0.0820
_refine_ls_shift/su_max 0.000
_refine_ls_shift/su_mean 0.000
_refine_ls_structure_factor_coef Fsqd
_refine_ls_weighting_details 'w=1/[\s^2^(Fo^2^)+(0.0239P)^2^+8.4261P] where P=(Fo^2^+2Fc^2^)/3'
_refine_ls_weighting_scheme calc
_refine_ls_wR_factor_gt 0.1542
_refine_ls_wR_factor_ref 0.1763
_reflns_Friedel_coverage 0.000
_reflns_number_gt 5945
_reflns_number_total 9585
_reflns_threshold_expression 'I > 2\s(I)'
_cod_data_source_file d5dt00642b3.cif
_cod_data_source_block bor_methylisothio_a
_cod_depositor_comments
;
The following automatic conversions were performed:

data item '_exptl_absorpt_correction_type' value 'Multi-Scan' was
changed to 'multi-scan' in accordance with the
/home/data/users/saulius/crontab/automatic-downloads/rss-feeds/RSC/lib/dictionaries/cif_core.dic
dictionary named 'cif_core.dic' version 2.4.2 last updated on
2011-04-26.

Automatic conversion script
Id: cif_fix_values 8170 2020-07-09 18:12:32Z antanas 

 Adding full bibliography for 7718537--7718543.cif.
;
_cod_database_code 7718542
_shelx_shelxl_version_number 2019/3
_shelx_space_group_comment
;
The symmetry employed for this shelxl refinement is uniquely defined
by the following loop, which should always be used as a source of
symmetry information in preference to the above space-group names.
They are only intended as comments.
;
_exptl_bruker_absorpt_correction_t_ratio 0.9195
_shelx_estimated_absorpt_t_min 0.967
_shelx_estimated_absorpt_t_max 0.987
_diffrn_measurement_bruker_total_exposure_time 165960.0
_diffrn_reflns_bruker_av_norm_i 40.795
_diffrn_reflns_bruker_number_gt 35940
_computing_bruker_data_scaling 'SADABS-2016/2 - Bruker AXS area detector scaling and absorption correction'
_geom_details
; All esds (except the esd in the dihedral angle between two l.s. planes)
 are estimated using the full covariance matrix.  The cell esds are taken
 into account individually in the estimation of esds in distances, angles
 and torsion angles; correlations between esds in cell parameters are only
 used when they are defined by crystal symmetry.  An approximate (isotropic)
 treatment of cell esds is used for estimating esds involving l.s. planes.
;

loop_
_space_group_symop_operation_xyz
'x, y, z'
'-x, -y, -z'

loop_
_atom_site_label
_atom_site_type_symbol
_atom_site_fract_x
_atom_site_fract_y
_atom_site_fract_z
_atom_site_U_iso_or_equiv
_atom_site_adp_type
_atom_site_occupancy
_atom_site_site_symmetry_order
_atom_site_calc_flag
_atom_site_refinement_flags_posn
_atom_site_refinement_flags_adp
_atom_site_refinement_flags_occupancy
_atom_site_disorder_assembly
_atom_site_disorder_group
C1 C 0.2291(4) 0.5826(4) 0.59953(19) 0.0204(10) Uani 1 1 d . U . . .
C2 C 0.1605(4) 0.6751(4) 0.6044(2) 0.0217(10) Uani 1 1 d . U . . .
C3 C 0.2104(4) 0.7759(4) 0.5836(2) 0.0239(10) Uani 1 1 d . U . . .
H3 H 0.160569 0.834838 0.585860 0.029 Uiso 1 1 calc R U . . .
C4 C 0.3294(4) 0.7930(4) 0.5599(2) 0.0242(10) Uani 1 1 d . U . . .
C5 C 0.4028(4) 0.7083(4) 0.5618(2) 0.0238(10) Uani 1 1 d . U . . .
H5 H 0.487377 0.720371 0.549180 0.029 Uiso 1 1 calc R U . . .
C6 C 0.3560(4) 0.6068(4) 0.5815(2) 0.0238(10) Uani 1 1 d . U . . .
C8 C 0.0856(4) 0.3927(4) 0.7217(2) 0.0229(10) Uani 1 1 d . U . . .
C9 C -0.0139(4) 0.3969(4) 0.6740(2) 0.0218(10) Uani 1 1 d . U . . .
C10 C 0.2063(4) 0.3552(4) 0.5512(2) 0.0212(10) Uani 1 1 d . U . . .
C11 C 0.2368(4) 0.2711(4) 0.4518(2) 0.0309(11) Uani 1 1 d . U . . .
H11 H 0.247292 0.259303 0.406284 0.037 Uiso 1 1 calc R U . . .
C12 C 0.2409(4) 0.1905(4) 0.4870(2) 0.0282(11) Uani 1 1 d . U . . .
H12 H 0.255586 0.113432 0.471277 0.034 Uiso 1 1 calc R U . . .
C13 C 0.0338(4) 0.6755(4) 0.6348(2) 0.0298(11) Uani 1 1 d . U . . .
H13A H 0.022231 0.755910 0.651974 0.045 Uiso 1 1 calc R U . . .
H13B H 0.030219 0.634507 0.670358 0.045 Uiso 1 1 calc R U . . .
H13C H -0.033089 0.636454 0.601850 0.045 Uiso 1 1 calc R U . . .
C14 C 0.3782(5) 0.8992(4) 0.5349(2) 0.0340(12) Uani 1 1 d . U . . .
H14A H 0.466137 0.927898 0.550075 0.051 Uiso 1 1 calc R U . . .
H14B H 0.327825 0.959568 0.550964 0.051 Uiso 1 1 calc R U . . .
H14C H 0.372574 0.879478 0.487200 0.051 Uiso 1 1 calc R U . . .
C15 C 0.4503(4) 0.5276(4) 0.5867(2) 0.0298(11) Uani 1 1 d . U . . .
H15A H 0.429336 0.455756 0.552925 0.045 Uiso 1 1 calc R U . . .
H15B H 0.447242 0.508844 0.629613 0.045 Uiso 1 1 calc R U . . .
H15C H 0.535026 0.567048 0.580722 0.045 Uiso 1 1 calc R U . . .
C16 C 0.1556(4) 0.3441(4) 0.8150(2) 0.0341(12) Uani 1 1 d . U . . .
H16A H 0.222459 0.314148 0.788857 0.051 Uiso 1 1 calc R U . . .
H16B H 0.123663 0.290569 0.842534 0.051 Uiso 1 1 calc R U . . .
H16C H 0.189227 0.420652 0.842506 0.051 Uiso 1 1 calc R U . . .
C17 C -0.1423(4) 0.3701(4) 0.6826(2) 0.0288(11) Uani 1 1 d . U . . .
H17 H -0.171923 0.349920 0.721577 0.035 Uiso 1 1 calc R U . . .
C18 C -0.2260(4) 0.3735(4) 0.6333(2) 0.0310(11) Uani 1 1 d . U . . .
H18 H -0.313951 0.358637 0.638882 0.037 Uiso 1 1 calc R U . . .
C19 C -0.1815(4) 0.3985(4) 0.5759(2) 0.0275(11) Uani 1 1 d . U . . .
H19 H -0.238088 0.399819 0.541450 0.033 Uiso 1 1 calc R U . . .
C20 C -0.0529(4) 0.4214(4) 0.5694(2) 0.0254(10) Uani 1 1 d . U . . .
H20 H -0.021373 0.435710 0.529529 0.031 Uiso 1 1 calc R U . . .
C21 C 0.1972(4) 0.1767(4) 0.6004(2) 0.0227(10) Uani 1 1 d . U . . .
C22 C 0.0760(4) 0.1188(4) 0.6053(2) 0.0252(10) Uani 1 1 d . U . . .
C23 C 0.0570(4) 0.0539(4) 0.6529(2) 0.0270(11) Uani 1 1 d . U . . .
H23 H -0.025211 0.014440 0.657402 0.032 Uiso 1 1 calc R U . . .
C24 C 0.1539(4) 0.0454(4) 0.6937(2) 0.0301(11) Uani 1 1 d . U . . .
C25 C 0.2751(4) 0.1026(4) 0.6867(2) 0.0262(11) Uani 1 1 d . U . . .
H25 H 0.342444 0.096568 0.714319 0.031 Uiso 1 1 calc R U . . .
C26 C 0.2989(4) 0.1681(4) 0.6398(2) 0.0245(10) Uani 1 1 d . U . . .
C27 C -0.0324(4) 0.1248(4) 0.5614(2) 0.0295(11) Uani 1 1 d . U . . .
H27A H -0.000737 0.163984 0.527138 0.044 Uiso 1 1 calc R U . . .
H27B H -0.091398 0.168423 0.586926 0.044 Uiso 1 1 calc R U . . .
H27C H -0.075681 0.045949 0.541681 0.044 Uiso 1 1 calc R U . . .
C28 C 0.1311(5) -0.0240(5) 0.7457(2) 0.0413(13) Uani 1 1 d . U . . .
H28A H 0.041730 -0.058010 0.744236 0.062 Uiso 1 1 calc R U . . .
H28B H 0.155179 0.027295 0.788504 0.062 Uiso 1 1 calc R U . . .
H28C H 0.181451 -0.086177 0.737940 0.062 Uiso 1 1 calc R U . . .
C29 C 0.4296(4) 0.2296(4) 0.6329(2) 0.0297(11) Uani 1 1 d . U . . .
H29A H 0.453462 0.206711 0.587754 0.045 Uiso 1 1 calc R U . . .
H29B H 0.488659 0.208488 0.661838 0.045 Uiso 1 1 calc R U . . .
H29C H 0.431831 0.313846 0.644450 0.045 Uiso 1 1 calc R U . . .
C30 C 0.8393(4) 0.8832(4) 0.8398(2) 0.0290(11) Uani 1 1 d . U . . .
C31 C 0.8319(4) 0.7721(4) 0.7959(2) 0.0286(11) Uani 1 1 d . U . . .
C32 C 0.9144(4) 0.6980(4) 0.8049(2) 0.0312(11) Uani 1 1 d . U . . .
H32 H 0.904596 0.623001 0.776827 0.037 Uiso 1 1 calc R U . . .
C33 C 1.0100(4) 0.7292(4) 0.8529(2) 0.0312(11) Uani 1 1 d . U . . .
C34 C 1.0269(4) 0.8426(4) 0.8900(2) 0.0300(11) Uani 1 1 d . U . . .
H34 H 1.096323 0.868975 0.920628 0.036 Uiso 1 1 calc R U . . .
C35 C 0.9451(4) 0.9187(4) 0.8838(2) 0.0282(11) Uani 1 1 d . U . . .
C38 C 0.5556(5) 0.9091(4) 0.7565(2) 0.0291(11) Uani 1 1 d . U . . .
C39 C 0.7054(4) 1.0344(4) 0.9109(2) 0.0248(10) Uani 1 1 d . U . . .
C40 C 0.6661(4) 1.0611(4) 1.0129(2) 0.0317(12) Uani 1 1 d . U . . .
H40 H 0.654474 1.046862 1.055211 0.038 Uiso 1 1 calc R U . . .
C41 C 0.6525(4) 1.1607(4) 0.9963(2) 0.0332(12) Uani 1 1 d . U . . .
H41 H 0.630643 1.228037 1.023814 0.040 Uiso 1 1 calc R U . . .
C42 C 0.7473(5) 0.7328(4) 0.7357(2) 0.0324(12) Uani 1 1 d . U . . .
H42A H 0.749016 0.797250 0.713821 0.049 Uiso 1 1 calc R U . . .
H42B H 0.661161 0.707750 0.747493 0.049 Uiso 1 1 calc R U . . .
H42C H 0.776247 0.667765 0.706340 0.049 Uiso 1 1 calc R U . . .
C43 C 1.0935(5) 0.6458(4) 0.8627(3) 0.0421(13) Uani 1 1 d . U . . .
H43A H 1.131310 0.616676 0.821612 0.063 Uiso 1 1 calc R U . . .
H43B H 1.043787 0.580575 0.877197 0.063 Uiso 1 1 calc R U . . .
H43C H 1.160055 0.685627 0.895709 0.063 Uiso 1 1 calc R U . . .
C44 C 0.9825(5) 1.0417(4) 0.9228(2) 0.0363(12) Uani 1 1 d . U . . .
H44A H 0.959002 1.095691 0.897864 0.054 Uiso 1 1 calc R U . . .
H44B H 1.073643 1.058507 0.932044 0.054 Uiso 1 1 calc R U . . .
H44C H 0.939259 1.050930 0.963765 0.054 Uiso 1 1 calc R U . . .
C45 C 0.4428(5) 0.8502(4) 0.7270(2) 0.0392(13) Uani 1 1 d . U . . .
H45 H 0.412474 0.865518 0.687923 0.047 Uiso 1 1 calc R U . . .
C46 C 0.3743(5) 0.7679(4) 0.7557(3) 0.0419(14) Uani 1 1 d . U . . .
H46 H 0.296465 0.724727 0.735855 0.050 Uiso 1 1 calc R U . . .
C47 C 0.4191(5) 0.7482(4) 0.8134(3) 0.0376(13) Uani 1 1 d . U . . .
H47 H 0.372076 0.692009 0.833364 0.045 Uiso 1 1 calc R U . . .
C48 C 0.5318(4) 0.8105(4) 0.8412(2) 0.0294(11) Uani 1 1 d . U . . .
H48 H 0.562789 0.798318 0.881005 0.035 Uiso 1 1 calc R U . . .
C49 C 0.6596(4) 1.2295(4) 0.8939(2) 0.0303(11) Uani 1 1 d . U . . .
C50 C 0.5415(5) 1.2180(4) 0.8625(2) 0.0311(11) Uani 1 1 d . U . . .
C51 C 0.5255(5) 1.3003(4) 0.8269(2) 0.0354(12) Uani 1 1 d . U . . .
H51 H 0.447455 1.292591 0.803846 0.042 Uiso 1 1 calc R U . . .
C52 C 0.6197(5) 1.3931(4) 0.8238(2) 0.0332(12) Uani 1 1 d . U . . .
C53 C 0.7328(5) 1.4032(4) 0.8581(2) 0.0363(12) Uani 1 1 d . U . . .
H53 H 0.797298 1.467229 0.857169 0.044 Uiso 1 1 calc R U . . .
C54 C 0.7551(5) 1.3231(4) 0.8936(2) 0.0328(12) Uani 1 1 d . U . . .
C55 C 0.4340(4) 1.1277(4) 0.8696(2) 0.0376(13) Uani 1 1 d . U . . .
H55A H 0.359551 1.137266 0.845772 0.056 Uiso 1 1 calc R U . . .
H55B H 0.416635 1.135413 0.915697 0.056 Uiso 1 1 calc R U . . .
H55C H 0.454606 1.050527 0.851869 0.056 Uiso 1 1 calc R U . . .
C56 C 0.5975(5) 1.4817(4) 0.7866(2) 0.0412(13) Uani 1 1 d . U . . .
H56A H 0.634957 1.465062 0.744131 0.062 Uiso 1 1 calc R U . . .
H56B H 0.636045 1.559386 0.811002 0.062 Uiso 1 1 calc R U . . .
H56C H 0.506831 1.478678 0.780292 0.062 Uiso 1 1 calc R U . . .
C57 C 0.8774(5) 1.3416(5) 0.9328(3) 0.0527(16) Uani 1 1 d . U . . .
H57A H 0.928195 1.284074 0.912419 0.079 Uiso 1 1 calc R U . . .
H57B H 0.859799 1.332880 0.977133 0.079 Uiso 1 1 calc R U . . .
H57C H 0.923619 1.419966 0.934382 0.079 Uiso 1 1 calc R U . . .
C58 C 0.5243(6) 0.6022(5) 0.9483(3) 0.0512(15) Uani 1 1 d . U . . .
C59 C 0.7548(5) 0.7117(5) 0.9729(3) 0.0532(16) Uani 1 1 d . U . . .
H59A H 0.806783 0.686259 0.936480 0.080 Uiso 1 1 calc R U . . .
H59B H 0.784673 0.689922 1.011760 0.080 Uiso 1 1 calc R U . . .
H59C H 0.760716 0.796263 0.981503 0.080 Uiso 1 1 calc R U . . .
B1 B 0.1782(5) 0.4554(4) 0.6115(2) 0.0222(11) Uani 1 1 d . U . . .
B2 B 0.7339(5) 0.9641(5) 0.8398(2) 0.0258(12) Uani 1 1 d . U . . .
N1 N 0.0283(3) 0.4239(3) 0.61871(16) 0.0203(8) Uani 1 1 d . U . . .
N2 N 0.2151(3) 0.3728(3) 0.49131(17) 0.0274(9) Uani 1 1 d . U . . .
N3 N 0.2198(3) 0.2415(3) 0.55016(17) 0.0238(9) Uani 1 1 d . U . . .
N4 N 0.0538(4) 0.3544(3) 0.77220(18) 0.0301(9) Uani 1 1 d . U . . .
N5 N 0.5985(3) 0.8889(3) 0.81231(17) 0.0231(8) Uani 1 1 d . U . . .
N6 N 0.6988(4) 0.9826(3) 0.96073(18) 0.0303(9) Uani 1 1 d . U . . .
N7 N 0.6768(4) 1.1449(3) 0.93126(18) 0.0288(9) Uani 1 1 d . U . . .
N8 N 0.6259(5) 0.6567(4) 0.9569(2) 0.0566(13) Uani 1 1 d . U . . .
S1 S 0.23559(10) 0.44288(10) 0.69758(5) 0.0238(3) Uani 1 1 d . U . . .
S4 S 0.38573(14) 0.53284(13) 0.93381(7) 0.0497(4) Uani 1 1 d . U . . .
S2 S 0.7669(3) 1.0492(3) 0.77467(16) 0.0324(8) Uiso 0.5 1 d . U P A 1
C37A C 0.6268(12) 0.9867(11) 0.7280(6) 0.033(4) Uiso 0.5 1 d . U P A 1
N10 N 0.5989(9) 1.0073(8) 0.6699(4) 0.029(2) Uiso 0.5 1 d . U P A 1
C61 C 0.6856(12) 1.0804(12) 0.6508(7) 0.057(4) Uiso 0.5 1 d . U P A 1
H61A H 0.761357 1.045552 0.641894 0.086 Uiso 0.5 1 calc R U P A 1
H61B H 0.705504 1.151683 0.684949 0.086 Uiso 0.5 1 calc R U P A 1
H61C H 0.655177 1.098966 0.611093 0.086 Uiso 0.5 1 calc R U P A 1
N9 N 0.7418(11) 1.0340(10) 0.7882(6) 0.049(4) Uiso 0.5 1 d . U P A 2
C37B C 0.6603(10) 1.0065(9) 0.7377(5) 0.015(3) Uiso 0.5 1 d . U P A 2
C60 C 0.8580(7) 1.1251(7) 0.7805(4) 0.0158(18) Uiso 0.5 1 d . U P A 2
H60A H 0.865616 1.126756 0.734489 0.024 Uiso 0.5 1 calc R U P A 2
H60B H 0.934060 1.103959 0.796848 0.024 Uiso 0.5 1 calc R U P A 2
H60C H 0.847546 1.202069 0.805420 0.024 Uiso 0.5 1 calc R U P A 2
S5 S 0.6478(3) 1.0468(3) 0.66914(14) 0.0287(6) Uiso 0.5 1 d . U P A 2

loop_
_atom_site_aniso_label
_atom_site_aniso_U_11
_atom_site_aniso_U_22
_atom_site_aniso_U_33
_atom_site_aniso_U_23
_atom_site_aniso_U_13
_atom_site_aniso_U_12
C1 0.020(2) 0.023(2) 0.017(2) 0.0012(18) 0.0008(18) 0.0033(19)
C2 0.023(2) 0.018(2) 0.022(2) 0.0001(19) -0.0014(19) 0.0065(19)
C3 0.029(3) 0.022(2) 0.019(2) -0.0020(19) -0.004(2) 0.011(2)
C4 0.028(3) 0.020(2) 0.022(2) 0.0030(19) -0.003(2) 0.000(2)
C5 0.023(2) 0.026(3) 0.020(2) 0.001(2) -0.0020(19) 0.005(2)
C6 0.026(3) 0.023(2) 0.022(2) 0.003(2) 0.000(2) 0.008(2)
C8 0.021(2) 0.021(2) 0.024(2) -0.001(2) 0.002(2) 0.0043(19)
C9 0.025(3) 0.017(2) 0.020(2) -0.0048(18) 0.0017(19) 0.0045(19)
C10 0.018(2) 0.022(2) 0.024(2) 0.0069(19) 0.0034(19) 0.0025(19)
C11 0.033(3) 0.035(3) 0.023(3) 0.003(2) 0.003(2) 0.006(2)
C12 0.024(3) 0.029(3) 0.029(3) -0.001(2) 0.006(2) 0.008(2)
C13 0.030(3) 0.025(3) 0.035(3) 0.002(2) 0.005(2) 0.010(2)
C14 0.040(3) 0.025(3) 0.038(3) 0.008(2) 0.001(2) 0.006(2)
C15 0.025(3) 0.030(3) 0.039(3) 0.014(2) 0.007(2) 0.010(2)
C16 0.034(3) 0.042(3) 0.029(3) 0.013(2) 0.003(2) 0.009(2)
C17 0.027(3) 0.034(3) 0.021(2) -0.002(2) 0.002(2) 0.004(2)
C18 0.021(3) 0.038(3) 0.031(3) 0.000(2) 0.003(2) 0.005(2)
C19 0.025(3) 0.024(3) 0.030(3) -0.001(2) -0.007(2) 0.004(2)
C20 0.026(3) 0.024(2) 0.025(2) 0.003(2) -0.003(2) 0.004(2)
C21 0.029(3) 0.017(2) 0.021(2) 0.0010(19) 0.002(2) 0.0062(19)
C22 0.026(3) 0.019(2) 0.029(3) -0.001(2) 0.003(2) 0.008(2)
C23 0.024(3) 0.019(2) 0.034(3) 0.001(2) 0.005(2) 0.0000(19)
C24 0.033(3) 0.026(3) 0.033(3) 0.007(2) 0.005(2) 0.007(2)
C25 0.026(3) 0.017(2) 0.034(3) 0.004(2) 0.000(2) 0.005(2)
C26 0.026(3) 0.013(2) 0.036(3) 0.004(2) 0.004(2) 0.0077(19)
C27 0.024(3) 0.027(3) 0.034(3) 0.002(2) 0.000(2) 0.003(2)
C28 0.041(3) 0.044(3) 0.041(3) 0.018(3) 0.006(3) 0.002(3)
C29 0.024(3) 0.026(3) 0.040(3) 0.011(2) 0.004(2) 0.003(2)
C30 0.032(3) 0.037(3) 0.022(2) 0.010(2) 0.006(2) 0.012(2)
C31 0.032(3) 0.033(3) 0.021(2) 0.004(2) 0.002(2) 0.012(2)
C32 0.034(3) 0.033(3) 0.027(3) 0.001(2) 0.006(2) 0.013(2)
C33 0.033(3) 0.039(3) 0.025(3) 0.007(2) 0.004(2) 0.014(2)
C34 0.022(3) 0.040(3) 0.028(3) 0.008(2) -0.001(2) 0.006(2)
C35 0.027(3) 0.033(3) 0.025(3) 0.007(2) 0.005(2) 0.007(2)
C38 0.037(3) 0.028(3) 0.026(3) 0.005(2) 0.001(2) 0.018(2)
C39 0.025(3) 0.024(3) 0.024(2) 0.002(2) -0.002(2) 0.006(2)
C40 0.034(3) 0.038(3) 0.023(3) 0.005(2) 0.005(2) 0.008(2)
C41 0.035(3) 0.040(3) 0.024(3) 0.000(2) 0.008(2) 0.013(2)
C42 0.045(3) 0.036(3) 0.019(2) 0.004(2) 0.002(2) 0.021(2)
C43 0.041(3) 0.042(3) 0.046(3) 0.007(3) 0.002(3) 0.017(3)
C44 0.034(3) 0.031(3) 0.042(3) 0.004(2) -0.006(2) 0.006(2)
C45 0.054(4) 0.037(3) 0.027(3) -0.003(2) -0.016(3) 0.023(3)
C46 0.043(3) 0.029(3) 0.049(3) 0.001(3) -0.017(3) 0.005(2)
C47 0.032(3) 0.031(3) 0.047(3) 0.004(2) -0.002(3) 0.005(2)
C48 0.030(3) 0.033(3) 0.028(3) 0.011(2) 0.004(2) 0.007(2)
C49 0.035(3) 0.031(3) 0.029(3) 0.007(2) 0.007(2) 0.019(2)
C50 0.035(3) 0.029(3) 0.030(3) 0.002(2) 0.003(2) 0.013(2)
C51 0.034(3) 0.036(3) 0.038(3) 0.006(2) -0.003(2) 0.016(2)
C52 0.038(3) 0.030(3) 0.033(3) 0.002(2) 0.009(2) 0.016(2)
C53 0.034(3) 0.034(3) 0.043(3) 0.010(2) 0.007(2) 0.009(2)
C54 0.033(3) 0.034(3) 0.032(3) 0.007(2) 0.002(2) 0.009(2)
C55 0.032(3) 0.036(3) 0.042(3) 0.006(2) -0.005(2) 0.005(2)
C56 0.052(3) 0.036(3) 0.040(3) 0.010(3) 0.006(3) 0.019(3)
C57 0.036(3) 0.057(4) 0.069(4) 0.028(3) -0.007(3) 0.000(3)
C58 0.057(4) 0.050(4) 0.048(4) 0.004(3) 0.004(3) 0.019(3)
C59 0.040(4) 0.058(4) 0.058(4) 0.007(3) -0.002(3) 0.006(3)
B1 0.014(3) 0.025(3) 0.026(3) 0.004(2) 0.000(2) 0.000(2)
B2 0.028(3) 0.027(3) 0.022(3) 0.005(2) -0.001(2) 0.002(2)
N1 0.019(2) 0.019(2) 0.021(2) 0.0013(16) 0.0011(16) 0.0018(15)
N2 0.031(2) 0.029(2) 0.023(2) 0.0042(17) 0.0039(17) 0.0086(18)
N3 0.026(2) 0.022(2) 0.024(2) 0.0052(17) 0.0047(17) 0.0075(16)
N4 0.031(2) 0.032(2) 0.028(2) 0.0066(18) 0.0022(18) 0.0080(18)
N5 0.028(2) 0.023(2) 0.0193(19) 0.0033(16) 0.0012(16) 0.0089(17)
N6 0.032(2) 0.032(2) 0.026(2) 0.0050(18) 0.0015(18) 0.0059(18)
N7 0.030(2) 0.033(2) 0.024(2) 0.0035(18) 0.0050(17) 0.0106(18)
N8 0.061(4) 0.049(3) 0.059(3) 0.013(3) 0.005(3) 0.010(3)
S1 0.0222(6) 0.0247(6) 0.0245(6) 0.0050(5) -0.0002(5) 0.0044(5)
S4 0.0520(10) 0.0454(9) 0.0514(9) 0.0056(7) -0.0014(7) 0.0148(7)

loop_
_atom_type_symbol
_atom_type_description
_atom_type_scat_dispersion_real
_atom_type_scat_dispersion_imag
_atom_type_scat_source
C C 0.0033 0.0016 'International Tables Vol C Tables 4.2.6.8 and 6.1.1.4'
B B 0.0013 0.0007 'International Tables Vol C Tables 4.2.6.8 and 6.1.1.4'
N N 0.0061 0.0033 'International Tables Vol C Tables 4.2.6.8 and 6.1.1.4'
S S 0.1246 0.1234 'International Tables Vol C Tables 4.2.6.8 and 6.1.1.4'
H H 0.0000 0.0000 'International Tables Vol C Tables 4.2.6.8 and 6.1.1.4'

loop_
_geom_angle_atom_site_label_1
_geom_angle_atom_site_label_2
_geom_angle_atom_site_label_3
_geom_angle
_geom_angle_site_symmetry_1
_geom_angle_site_symmetry_3
_geom_angle_publ_flag
C2 C1 C6 115.4(4) . . ?
C2 C1 B1 126.8(4) . . ?
C6 C1 B1 117.7(4) . . ?
C3 C2 C1 120.8(4) . . ?
C3 C2 C13 115.5(4) . . ?
C1 C2 C13 123.6(4) . . ?
C4 C3 C2 122.6(4) . . ?
C3 C4 C5 116.9(4) . . ?
C3 C4 C14 121.5(4) . . ?
C5 C4 C14 121.6(4) . . ?
C6 C5 C4 121.9(4) . . ?
C5 C6 C1 121.6(4) . . ?
C5 C6 C15 115.9(4) . . ?
C1 C6 C15 122.4(4) . . ?
N4 C8 C9 118.9(4) . . ?
N4 C8 S1 129.5(4) . . ?
C9 C8 S1 111.6(3) . . ?
N1 C9 C17 120.8(4) . . ?
N1 C9 C8 114.8(4) . . ?
C17 C9 C8 124.3(4) . . ?
N2 C10 N3 109.2(4) . . ?
N2 C10 B1 121.6(4) . . ?
N3 C10 B1 129.2(4) . . ?
C12 C11 N2 110.1(4) . . ?
C11 C12 N3 106.7(4) . . ?
C18 C17 C9 118.7(4) . . ?
C19 C18 C17 119.9(4) . . ?
C18 C19 C20 118.8(4) . . ?
N1 C20 C19 121.2(4) . . ?
C22 C21 C26 122.2(4) . . ?
C22 C21 N3 118.5(4) . . ?
C26 C21 N3 119.2(4) . . ?
C21 C22 C23 117.6(4) . . ?
C21 C22 C27 122.1(4) . . ?
C23 C22 C27 120.3(4) . . ?
C24 C23 C22 122.1(4) . . ?
C23 C24 C25 119.0(4) . . ?
C23 C24 C28 121.3(4) . . ?
C25 C24 C28 119.7(4) . . ?
C26 C25 C24 121.1(4) . . ?
C25 C26 C21 118.1(4) . . ?
C25 C26 C29 120.6(4) . . ?
C21 C26 C29 121.3(4) . . ?
C35 C30 C31 116.1(4) . . ?
C35 C30 B2 121.2(4) . . ?
C31 C30 B2 122.7(4) . . ?
C32 C31 C30 120.0(4) . . ?
C32 C31 C42 116.1(4) . . ?
C30 C31 C42 123.7(4) . . ?
C33 C32 C31 122.9(4) . . ?
C32 C33 C34 116.8(4) . . ?
C32 C33 C43 121.4(4) . . ?
C34 C33 C43 121.8(4) . . ?
C33 C34 C35 122.2(4) . . ?
C34 C35 C30 121.2(4) . . ?
C34 C35 C44 115.8(4) . . ?
C30 C35 C44 122.8(4) . . ?
N5 C38 C37A 119.4(7) . . ?
N5 C38 C45 121.3(5) . . ?
C37A C38 C45 119.3(7) . . ?
N5 C38 C37B 106.2(5) . . ?
C45 C38 C37B 132.5(6) . . ?
N6 C39 N7 109.2(4) . . ?
N6 C39 B2 119.9(4) . . ?
N7 C39 B2 130.7(4) . . ?
C41 C40 N6 111.1(4) . . ?
C40 C41 N7 105.8(4) . . ?
C38 C45 C46 118.2(5) . . ?
C45 C46 C47 120.1(5) . . ?
C48 C47 C46 119.4(5) . . ?
N5 C48 C47 120.0(4) . . ?
C54 C49 C50 122.0(4) . . ?
C54 C49 N7 120.1(4) . . ?
C50 C49 N7 117.7(4) . . ?
C51 C50 C49 117.3(5) . . ?
C51 C50 C55 120.1(4) . . ?
C49 C50 C55 122.5(4) . . ?
C52 C51 C50 122.4(5) . . ?
C53 C52 C51 118.0(5) . . ?
C53 C52 C56 121.3(5) . . ?
C51 C52 C56 120.7(5) . . ?
C52 C53 C54 122.4(5) . . ?
C53 C54 C49 117.8(4) . . ?
C53 C54 C57 120.2(5) . . ?
C49 C54 C57 121.9(4) . . ?
N8 C58 S4 176.7(6) . . ?
C1 B1 C10 111.3(4) . . ?
C1 B1 N1 115.9(4) . . ?
C10 B1 N1 103.7(3) . . ?
C1 B1 S1 110.7(3) . . ?
C10 B1 S1 115.7(3) . . ?
N1 B1 S1 99.0(3) . . ?
N9 B2 C39 114.4(6) . . ?
N9 B2 N5 93.6(6) . . ?
C39 B2 N5 103.3(4) . . ?
N9 B2 C30 116.4(6) . . ?
C39 B2 C30 114.3(4) . . ?
N5 B2 C30 112.0(4) . . ?
C39 B2 S2 117.5(4) . . ?
N5 B2 S2 99.4(3) . . ?
C30 B2 S2 109.1(3) . . ?
C9 N1 C20 120.5(4) . . ?
C9 N1 B1 118.8(3) . . ?
C20 N1 B1 120.7(4) . . ?
C10 N2 C11 107.0(4) . . ?
C12 N3 C10 107.0(4) . . ?
C12 N3 C21 122.9(4) . . ?
C10 N3 C21 129.4(3) . . ?
C8 N4 C16 116.6(4) . . ?
C48 N5 C38 121.1(4) . . ?
C48 N5 B2 124.0(4) . . ?
C38 N5 B2 114.9(4) . . ?
C39 N6 C40 106.3(4) . . ?
C41 N7 C39 107.6(4) . . ?
C41 N7 C49 122.3(4) . . ?
C39 N7 C49 129.8(4) . . ?
C58 N8 C59 171.5(6) . . ?
C8 S1 B1 95.2(2) . . ?
C37A S2 B2 95.8(5) . . ?
N10 C37A C38 124.8(11) . . ?
N10 C37A S2 124.5(10) . . ?
C38 C37A S2 110.5(8) . . ?
C61 N10 C37A 113.6(11) . . ?
C37B N9 B2 121.6(10) . . ?
C37B N9 C60 113.1(10) . . ?
B2 N9 C60 124.0(9) . . ?
N9 C37B C38 102.9(9) . . ?
N9 C37B S5 136.2(10) . . ?
C38 C37B S5 121.0(7) . . ?

loop_
_geom_bond_atom_site_label_1
_geom_bond_atom_site_label_2
_geom_bond_distance
_geom_bond_site_symmetry_2
_geom_bond_publ_flag
C1 C2 1.418(6) . ?
C1 C6 1.424(6) . ?
C1 B1 1.606(7) . ?
C2 C3 1.401(6) . ?
C2 C13 1.517(6) . ?
C3 C4 1.382(6) . ?
C4 C5 1.395(6) . ?
C4 C14 1.501(6) . ?
C5 C6 1.388(6) . ?
C6 C15 1.521(6) . ?
C8 N4 1.277(6) . ?
C8 C9 1.480(6) . ?
C8 S1 1.752(4) . ?
C9 N1 1.342(5) . ?
C9 C17 1.393(6) . ?
C10 N2 1.328(5) . ?
C10 N3 1.390(5) . ?
C10 B1 1.615(6) . ?
C11 C12 1.347(6) . ?
C11 N2 1.373(6) . ?
C12 N3 1.376(5) . ?
C16 N4 1.455(6) . ?
C17 C18 1.385(6) . ?
C18 C19 1.382(6) . ?
C19 C20 1.383(6) . ?
C20 N1 1.347(5) . ?
C21 C22 1.391(6) . ?
C21 C26 1.402(6) . ?
C21 N3 1.446(5) . ?
C22 C23 1.396(6) . ?
C22 C27 1.508(6) . ?
C23 C24 1.380(6) . ?
C24 C25 1.398(6) . ?
C24 C28 1.514(6) . ?
C25 C26 1.392(6) . ?
C26 C29 1.504(6) . ?
C30 C35 1.413(6) . ?
C30 C31 1.434(6) . ?
C30 B2 1.613(7) . ?
C31 C32 1.397(6) . ?
C31 C42 1.498(6) . ?
C32 C33 1.385(6) . ?
C33 C34 1.392(6) . ?
C33 C43 1.497(6) . ?
C34 C35 1.396(6) . ?
C35 C44 1.508(6) . ?
C38 N5 1.347(5) . ?
C38 C37A 1.354(14) . ?
C38 C45 1.369(7) . ?
C38 C37B 1.602(12) . ?
C39 N6 1.331(6) . ?
C39 N7 1.385(6) . ?
C39 B2 1.609(7) . ?
C40 C41 1.345(7) . ?
C40 N6 1.372(6) . ?
C41 N7 1.378(6) . ?
C45 C46 1.383(7) . ?
C46 C47 1.388(7) . ?
C47 C48 1.369(7) . ?
C48 N5 1.345(6) . ?
C49 C54 1.392(7) . ?
C49 C50 1.404(6) . ?
C49 N7 1.448(6) . ?
C50 C51 1.396(7) . ?
C50 C55 1.481(7) . ?
C51 C52 1.389(7) . ?
C52 C53 1.387(7) . ?
C52 C56 1.501(7) . ?
C53 C54 1.390(7) . ?
C54 C57 1.511(7) . ?
C58 N8 1.170(7) . ?
C58 S4 1.577(7) . ?
C59 N8 1.441(7) . ?
B1 N1 1.617(6) . ?
B1 S1 1.959(5) . ?
B2 N9 1.507(13) . ?
B2 N5 1.613(6) . ?
B2 S2 1.886(6) . ?
S2 C37A 1.759(14) . ?
C37A N10 1.343(14) . ?
N10 C61 1.302(15) . ?
N9 C37B 1.325(15) . ?
N9 C60 1.554(14) . ?
C37B S5 1.634(11) . ?

loop_
_bruker_diffrn_runs_axis
_bruker_diffrn_runs_distance
_bruker_diffrn_runs_theta
_bruker_diffrn_runs_omega
_bruker_diffrn_runs_phi
_bruker_diffrn_runs_chi
_bruker_diffrn_runs_width
_bruker_diffrn_runs_images
_bruker_diffrn_runs_time
_bruker_diffrn_runs_wavelength
_bruker_diffrn_runs_voltage
_bruker_diffrn_runs_current
_bruker_diffrn_runs_temperature
Phi 51.879999999999995 0.0 0.0 0.0 54.7455 1.0 180 20.0 0.71076 50.0 20.0 100.14999999999998
Omega 51.879999999999995 5.944 -169.112 0.0 54.745 1.0 182 180.0 0.71076 50.0 20.0 100.14999999999998
Omega 51.879999999999995 3.9625 -172.075 -144.0 54.74 1.0 180 180.0 0.71076 50.0 20.0 100.14999999999998
Omega 51.879999999999995 3.9625 -172.075 -72.0 54.74 1.0 180 180.0 0.71076 50.0 20.0 100.14999999999998
Omega 51.879999999999995 3.9625 -172.075 72.0 54.74 1.0 180 180.0 0.71076 50.0 20.0 100.14999999999998
Omega 51.879999999999995 3.9625 -172.075 144.0 54.74 1.0 180 180.0 0.71076 50.0 20.0 100.14999999999998
